data_8102226
loop_
_publ_author_name
'Xu, Jin-Sheng'
'Zhang, Chun-Hua'
'Kuang, Dai-Zhi'
'Feng, Yong-Lan'

_publ_section_title
;
Crystal structure of bis(2,2'-bipyridine)bis(3-iodobenzoate-O,O')tetrakis
(\m-3-iodobenzoate-O,O')disamarium(III), 
Sm~2~(C~10~H~8~N~2~)~2~(C~7~H~4~O~2~I)~6~
;
_journal_issue 4
_journal_name_full 'Zeitschrift f\"ur Kristallographie - New Crystal Structures'
_journal_page_first 442
_journal_page_last 444
_journal_volume 222
_journal_year 2007
_chemical_formula_structural Sm2(C10H8N2)2(C7H4O2I)6
_chemical_formula_sum 'C31 H20 I3 N2 O6 Sm'
_chemical_formula_weight 1047.55
_chemical_name_systematic
;
bis(2,2'-bipyridine)bis(3-iodobenzoate-O,O')tetrakis(\m-(3-iodobenzoate-
O,O'))disamarium(III)
;
_space_group_IT_number 2
_symmetry_cell_setting triclinic
_symmetry_space_group_name_Hall '-P 1'
_symmetry_space_group_name_H-M 'P -1'
_atom_sites_solution_hydrogens geom
_atom_sites_solution_primary direct
_atom_sites_solution_secondary difmap
_audit_creation_method SHELXL-97
_cell_angle_alpha 81.549(3)
_cell_angle_beta 82.404(4)
_cell_angle_gamma 78.348(3)
_cell_formula_units_Z 1
_cell_length_a 10.952(2)
_cell_length_b 12.310(3)
_cell_length_c 12.553(3)
_cell_measurement_reflns_used 4176
_cell_measurement_temperature 294(2)
_cell_measurement_theta_max 26.39
_cell_measurement_theta_min 2.31
_cell_volume 1630.3(6)
_computing_cell_refinement 'Bruker SMART'
_computing_data_collection 'Bruker SMART'
_computing_data_reduction 'Bruker SAINT'
_computing_molecular_graphics 'Bruker SHELXTL'
_computing_publication_material 'Bruker SHELXTL'
_computing_structure_refinement 'SHELXL-97 (Sheldrick, 1997)'
_computing_structure_solution 'SHELXS-97 (Sheldrick, 1990)'
_diffrn_ambient_temperature 294(2)
_diffrn_measured_fraction_theta_full 0.993
_diffrn_measured_fraction_theta_max 0.993
_diffrn_measurement_device_type 'Bruker SMART CCD'
_diffrn_measurement_method phi/omega
_diffrn_radiation_monochromator graphite
_diffrn_radiation_source 'fine-focus sealed tube'
_diffrn_radiation_type MoK\a
_diffrn_radiation_wavelength 0.71073
_diffrn_reflns_av_R_equivalents 0.0207
_diffrn_reflns_av_sigmaI/netI 0.0420
_diffrn_reflns_limit_h_max 13
_diffrn_reflns_limit_h_min -11
_diffrn_reflns_limit_k_max 14
_diffrn_reflns_limit_k_min -14
_diffrn_reflns_limit_l_max 13
_diffrn_reflns_limit_l_min -14
_diffrn_reflns_number 8323
_diffrn_reflns_theta_full 25.01
_diffrn_reflns_theta_max 25.01
_diffrn_reflns_theta_min 1.65
_exptl_absorpt_coefficient_mu 4.685
_exptl_absorpt_correction_T_max 0.687000
_exptl_absorpt_correction_T_min 0.575546
_exptl_absorpt_correction_type multi-scan
_exptl_absorpt_process_details SADABS
_exptl_crystal_density_diffrn 2.134
_exptl_crystal_density_meas ?
_exptl_crystal_density_method 'not measured'
_exptl_crystal_F_000 978
_exptl_crystal_size_max 0.18
_exptl_crystal_size_mid 0.10
_exptl_crystal_size_min 0.08
_refine_diff_density_max 1.839
_refine_diff_density_min -1.483
_refine_diff_density_rms 0.116
_refine_ls_extinction_method none
_refine_ls_goodness_of_fit_ref 1.040
_refine_ls_hydrogen_treatment constr
_refine_ls_matrix_type full
_refine_ls_number_parameters 388
_refine_ls_number_reflns 5749
_refine_ls_number_restraints 0
_refine_ls_restrained_S_all 1.040
_refine_ls_R_factor_all 0.0468
_refine_ls_R_factor_gt 0.0329
_refine_ls_shift/su_max 0.001
_refine_ls_shift/su_mean 0.000
_refine_ls_structure_factor_coef Fsqd
_refine_ls_weighting_details 'calc w=1/[\s^2^(Fo^2^)+(0.0298P)^2^+2.9793P] where P=(Fo^2^+2Fc^2^)/3'
_refine_ls_weighting_scheme calc
_refine_ls_wR_factor_gt 0.0723
_refine_ls_wR_factor_ref 0.0793
_reflns_number_gt 4640
_reflns_number_total 5749
_reflns_threshold_expression >2sigma(I)
_cod_data_source_file 1267-2165.cff
_cod_data_source_block c
_cod_depositor_comments
;
The following automatic conversions were performed:
'_exptl_absorpt_correction_type' value 'MULTI-SCAN' changed to
'multi-scan' according to
'/home/saulius/struct/CIF-dictionaries/cif_core.dic' dictionary named
'cif_core.dic' version 2.4.1 from
2010-06-29.

'_refine_ls_hydrogen_treatment' value 'CONSTR' changed to
'constr' according to '/home/saulius/struct/CIF-dictionaries/cif_core.dic'
dictionary named 'cif_core.dic' version 2.4.1 from 2010-06-29.

Automatic conversion script
Id: cif_fix_enum 1555 2011-01-17 13:19:09Z saulius 

The following automatic conversions were performed:

'_exptl_crystal_density_meas' value 'NONE' was changed to '?' - the
value is perceived as not measured.

Automatic conversion script
Id: cif_fix_values 3008 2015-01-20 13:52:24Z robertas 
;
_cod_original_sg_symbol_H-M P-1
_cod_database_code 8102226

loop_
_symmetry_equiv_pos_as_xyz
'x, y, z'
'-x, -y, -z'

loop_
_atom_site_label
_atom_site_type_symbol
_atom_site_fract_x
_atom_site_fract_y
_atom_site_fract_z
_atom_site_U_iso_or_equiv
_atom_site_adp_type
_atom_site_occupancy
_atom_site_symmetry_multiplicity
_atom_site_Wyckoff_symbol
_atom_site_calc_flag
_atom_site_refinement_flags
_atom_site_disorder_assembly
_atom_site_disorder_group
Sm1 Sm 0.43818(2) 0.51484(2) 0.34512(2) 0.02699(9) Uani 1 2 i d . . .
I1 I 0.48329(6) 1.02572(4) 0.70965(4) 0.07029(17) Uani 1 2 i d . . .
I2 I 0.08081(6) 0.16332(5) 0.93863(4) 0.07794(18) Uani 1 2 i d . . .
I3 I 0.07459(6) 0.03774(4) 0.23754(4) 0.06891(17) Uani 1 2 i d . . .
O1 O 0.3310(4) 0.6834(3) 0.4146(3) 0.0409(10) Uani 1 2 i d . . .
O2 O 0.4296(4) 0.6289(3) 0.5625(4) 0.0461(11) Uani 1 2 i d . . .
O3 O 0.3063(4) 0.4504(4) 0.4926(3) 0.0455(11) Uani 1 2 i d . . .
O4 O 0.3864(4) 0.4032(3) 0.6517(3) 0.0404(10) Uani 1 2 i d . . .
O5 O 0.2485(4) 0.5210(3) 0.2648(3) 0.0397(10) Uani 1 2 i d . . .
O6 O 0.3674(4) 0.3540(3) 0.2866(4) 0.0465(11) Uani 1 2 i d . . .
N1 N 0.5788(5) 0.4600(4) 0.1709(4) 0.0406(12) Uani 1 2 i d . . .
N2 N 0.4490(4) 0.6699(4) 0.1765(4) 0.0374(11) Uani 1 2 i d . . .
C1 C 0.3649(5) 0.7021(5) 0.5006(5) 0.0339(13) Uani 1 2 i d . . .
C2 C 0.3283(5) 0.8182(4) 0.5317(4) 0.0328(12) Uani 1 2 i d . . .
C3 C 0.2234(6) 0.8887(5) 0.4955(5) 0.0447(15) Uani 1 2 i d . . .
H3 H 0.1739 0.8639 0.4528 0.054 Uiso 1 2 i calc R . .
C4 C 0.1920(7) 0.9964(6) 0.5228(6) 0.061(2) Uani 1 2 i d . . .
H4 H 0.1202 1.0434 0.4998 0.074 Uiso 1 2 i calc R . .
C5 C 0.2655(7) 1.0346(6) 0.5832(6) 0.061(2) Uani 1 2 i d . . .
H5 H 0.2446 1.1074 0.6004 0.074 Uiso 1 2 i calc R . .
C6 C 0.3702(6) 0.9648(5) 0.6181(5) 0.0447(15) Uani 1 2 i d . . .
C7 C 0.4037(6) 0.8557(5) 0.5942(5) 0.0392(14) Uani 1 2 i d . . .
H7 H 0.4745 0.8088 0.6192 0.047 Uiso 1 2 i calc R . .
C8 C 0.3053(5) 0.4046(4) 0.5884(4) 0.0325(13) Uani 1 2 i d . . .
C9 C 0.1961(5) 0.3483(4) 0.6336(4) 0.0303(12) Uani 1 2 i d . . .
C10 C 0.0990(5) 0.3542(5) 0.5713(5) 0.0413(14) Uani 1 2 i d . . .
H10 H 0.1027 0.3901 0.5007 0.050 Uiso 1 2 i calc R . .
C11 C -0.0038(6) 0.3063(6) 0.6147(6) 0.0516(17) Uani 1 2 i d . . .
H11 H -0.0687 0.3096 0.5728 0.062 Uiso 1 2 i calc R . .
C12 C -0.0104(6) 0.2538(6) 0.7198(6) 0.0526(18) Uani 1 2 i d . . .
H12 H -0.0804 0.2236 0.7496 0.063 Uiso 1 2 i calc R . .
C13 C 0.0884(6) 0.2463(5) 0.7806(5) 0.0440(15) Uani 1 2 i d . . .
C14 C 0.1916(5) 0.2946(5) 0.7379(5) 0.0365(13) Uani 1 2 i d . . .
H14 H 0.2570 0.2905 0.7795 0.044 Uiso 1 2 i calc R . .
C15 C 0.2645(5) 0.4150(5) 0.2715(4) 0.0330(13) Uani 1 2 i d . . .
C16 C 0.1517(5) 0.3652(5) 0.2631(4) 0.0351(13) Uani 1 2 i d . . .
C17 C 0.0335(6) 0.4313(6) 0.2634(6) 0.0553(18) Uani 1 2 i d . . .
H17 H 0.0243 0.5082 0.2620 0.066 Uiso 1 2 i calc R . .
C18 C -0.0706(7) 0.3838(6) 0.2655(7) 0.073(2) Uani 1 2 i d . . .
H18 H -0.1501 0.4284 0.2690 0.088 Uiso 1 2 i calc R . .
C19 C -0.0576(6) 0.2711(6) 0.2625(6) 0.061(2) Uani 1 2 i d . . .
H19 H -0.1279 0.2390 0.2644 0.073 Uiso 1 2 i calc R . .
C20 C 0.0604(6) 0.2060(5) 0.2569(5) 0.0441(15) Uani 1 2 i d . . .
C21 C 0.1653(5) 0.2502(5) 0.2595(5) 0.0385(14) Uani 1 2 i d . . .
H21 H 0.2441 0.2046 0.2588 0.046 Uiso 1 2 i calc R . .
C22 C 0.6349(6) 0.3544(6) 0.1651(5) 0.0522(17) Uani 1 2 i d . . .
H22 H 0.6129 0.3009 0.2207 0.063 Uiso 1 2 i calc R . .
C23 C 0.7232(7) 0.3184(8) 0.0827(6) 0.070(2) Uani 1 2 i d . . .
H23 H 0.7593 0.2433 0.0823 0.084 Uiso 1 2 i calc R . .
C24 C 0.7551(8) 0.3974(9) 0.0022(6) 0.082(3) Uani 1 2 i d . . .
H24 H 0.8150 0.3771 -0.0547 0.098 Uiso 1 2 i calc R . .
C25 C 0.6987(8) 0.5069(8) 0.0052(6) 0.072(2) Uani 1 2 i d . . .
H25 H 0.7208 0.5612 -0.0496 0.087 Uiso 1 2 i calc R . .
C26 C 0.6088(6) 0.5374(6) 0.0894(5) 0.0444(15) Uani 1 2 i d . . .
C27 C 0.5352(6) 0.6517(6) 0.0922(5) 0.0446(15) Uani 1 2 i d . . .
C28 C 0.5525(8) 0.7379(7) 0.0095(6) 0.070(2) Uani 1 2 i d . . .
H28 H 0.6155 0.7254 -0.0472 0.084 Uiso 1 2 i calc R . .
C29 C 0.4776(10) 0.8404(7) 0.0114(7) 0.082(3) Uani 1 2 i d . . .
H29 H 0.4881 0.8979 -0.0440 0.098 Uiso 1 2 i calc R . .
C30 C 0.3870(8) 0.8574(6) 0.0957(6) 0.064(2) Uani 1 2 i d . . .
H30 H 0.3335 0.9263 0.0980 0.077 Uiso 1 2 i calc R . .
C31 C 0.3757(6) 0.7712(5) 0.1774(5) 0.0480(16) Uani 1 2 i d . . .
H31 H 0.3149 0.7838 0.2356 0.058 Uiso 1 2 i calc R . .

loop_
_atom_site_aniso_label
_atom_site_aniso_U_11
_atom_site_aniso_U_22
_atom_site_aniso_U_33
_atom_site_aniso_U_23
_atom_site_aniso_U_13
_atom_site_aniso_U_12
Sm1 0.02741(14) 0.02863(15) 0.02661(15) -0.00337(11) -0.00276(10) -0.00929(10)
I1 0.1059(4) 0.0635(3) 0.0570(3) -0.0097(3) -0.0236(3) -0.0410(3)
I2 0.0914(4) 0.0770(4) 0.0599(3) 0.0126(3) 0.0169(3) -0.0340(3)
I3 0.0984(4) 0.0408(3) 0.0767(4) -0.0049(2) -0.0225(3) -0.0277(3)
O1 0.051(3) 0.038(2) 0.036(2) -0.0129(19) -0.0050(19) -0.0078(19)
O2 0.045(2) 0.028(2) 0.066(3) 0.001(2) -0.021(2) -0.0038(18)
O3 0.044(2) 0.061(3) 0.034(2) 0.005(2) 0.0004(19) -0.026(2)
O4 0.037(2) 0.052(3) 0.039(2) 0.000(2) -0.0099(18) -0.0232(19)
O5 0.042(2) 0.040(2) 0.042(2) -0.0011(19) -0.0131(19) -0.0138(18)
O6 0.034(2) 0.045(3) 0.065(3) -0.017(2) -0.008(2) -0.009(2)
N1 0.043(3) 0.051(3) 0.029(3) -0.009(2) -0.001(2) -0.010(2)
N2 0.039(3) 0.046(3) 0.029(3) -0.001(2) -0.006(2) -0.014(2)
C1 0.026(3) 0.032(3) 0.043(3) -0.005(3) 0.003(3) -0.009(2)
C2 0.041(3) 0.027(3) 0.030(3) -0.003(2) -0.002(2) -0.008(2)
C3 0.049(4) 0.042(4) 0.045(4) -0.012(3) -0.015(3) -0.001(3)
C4 0.065(5) 0.040(4) 0.077(5) -0.022(4) -0.016(4) 0.013(3)
C5 0.088(6) 0.032(4) 0.066(5) -0.020(3) -0.014(4) -0.001(4)
C6 0.063(4) 0.039(4) 0.037(3) -0.011(3) -0.005(3) -0.018(3)
C7 0.051(4) 0.034(3) 0.035(3) 0.001(3) -0.006(3) -0.014(3)
C8 0.032(3) 0.030(3) 0.037(3) -0.003(3) 0.002(3) -0.012(2)
C9 0.030(3) 0.028(3) 0.033(3) -0.005(2) 0.002(2) -0.010(2)
C10 0.039(3) 0.050(4) 0.040(3) -0.010(3) -0.006(3) -0.016(3)
C11 0.036(4) 0.057(4) 0.071(5) -0.018(4) -0.016(3) -0.017(3)
C12 0.039(4) 0.049(4) 0.073(5) -0.010(4) 0.011(3) -0.024(3)
C13 0.046(4) 0.041(4) 0.043(4) -0.004(3) 0.012(3) -0.015(3)
C14 0.034(3) 0.033(3) 0.043(3) -0.007(3) 0.002(3) -0.011(2)
C15 0.037(3) 0.039(4) 0.026(3) -0.006(3) -0.007(2) -0.013(3)
C16 0.040(3) 0.042(3) 0.029(3) -0.012(3) -0.007(2) -0.014(3)
C17 0.045(4) 0.046(4) 0.082(5) -0.022(4) -0.020(4) -0.007(3)
C18 0.040(4) 0.058(5) 0.131(8) -0.034(5) -0.025(4) -0.007(3)
C19 0.043(4) 0.066(5) 0.082(5) -0.012(4) -0.019(4) -0.022(4)
C20 0.053(4) 0.039(4) 0.046(4) -0.006(3) -0.011(3) -0.017(3)
C21 0.037(3) 0.044(4) 0.038(3) -0.010(3) -0.006(3) -0.010(3)
C22 0.052(4) 0.056(4) 0.048(4) -0.015(3) -0.003(3) -0.003(3)
C23 0.066(5) 0.082(6) 0.059(5) -0.032(5) -0.008(4) 0.012(4)
C24 0.067(5) 0.121(8) 0.044(5) -0.015(5) 0.008(4) 0.012(5)
C25 0.077(6) 0.091(7) 0.038(4) 0.000(4) 0.016(4) -0.008(5)
C26 0.043(4) 0.067(5) 0.024(3) -0.006(3) -0.003(3) -0.013(3)
C27 0.053(4) 0.054(4) 0.031(3) -0.001(3) -0.001(3) -0.025(3)
C28 0.089(6) 0.075(6) 0.042(4) 0.004(4) 0.013(4) -0.030(5)
C29 0.136(8) 0.053(5) 0.054(5) 0.013(4) 0.001(5) -0.032(5)
C30 0.091(6) 0.041(4) 0.059(5) 0.003(4) -0.017(4) -0.013(4)
C31 0.059(4) 0.043(4) 0.043(4) 0.002(3) -0.009(3) -0.015(3)

loop_
_atom_type_symbol
_atom_type_description
_atom_type_scat_dispersion_real
_atom_type_scat_dispersion_imag
_atom_type_scat_source
C C 0.0033 0.0016 'International Tables Vol C Tables 4.2.6.8 and 6.1.1.4'
H H 0.0000 0.0000 'International Tables Vol C Tables 4.2.6.8 and 6.1.1.4'
N N 0.0061 0.0033 'International Tables Vol C Tables 4.2.6.8 and 6.1.1.4'
O O 0.0106 0.0060 'International Tables Vol C Tables 4.2.6.8 and 6.1.1.4'
I I -0.4742 1.8119 'International Tables Vol C Tables 4.2.6.8 and 6.1.1.4'
Sm Sm -0.1578 3.6682 'International Tables Vol C Tables 4.2.6.8 and 6.1.1.4'

loop_
_geom_angle_atom_site_label_1
_geom_angle_atom_site_label_2
_geom_angle_atom_site_label_3
_geom_angle
_geom_angle_site_symmetry_1
_geom_angle_site_symmetry_3
_geom_angle_publ_flag
O2 Sm1 O3 76.59(15) 2_666 . ?
O2 Sm1 O4 78.17(14) 2_666 2_666 ?
O3 Sm1 O4 127.84(13) . 2_666 ?
O2 Sm1 O1 125.47(14) 2_666 . ?
O3 Sm1 O1 77.00(15) . . ?
O4 Sm1 O1 81.88(14) 2_666 . ?
O2 Sm1 O5 132.64(14) 2_666 . ?
O3 Sm1 O5 77.62(13) . . ?
O4 Sm1 O5 147.28(13) 2_666 . ?
O1 Sm1 O5 85.54(13) . . ?
O2 Sm1 O6 81.90(14) 2_666 . ?
O3 Sm1 O6 74.87(14) . . ?
O4 Sm1 O6 143.92(14) 2_666 . ?
O1 Sm1 O6 133.87(13) . . ?
O5 Sm1 O6 53.20(13) . . ?
O2 Sm1 N1 86.09(16) 2_666 . ?
O3 Sm1 N1 144.24(16) . . ?
O4 Sm1 N1 77.03(15) 2_666 . ?
O1 Sm1 N1 137.08(15) . . ?
O5 Sm1 N1 92.47(14) . . ?
O6 Sm1 N1 71.85(15) . . ?
O2 Sm1 N2 139.47(15) 2_666 . ?
O3 Sm1 N2 143.73(15) . . ?
O4 Sm1 N2 71.27(13) 2_666 . ?
O1 Sm1 N2 76.13(14) . . ?
O5 Sm1 N2 76.43(13) . . ?
O6 Sm1 N2 108.03(14) . . ?
N1 Sm1 N2 61.86(16) . . ?
O2 Sm1 C15 105.96(15) 2_666 . ?
O3 Sm1 C15 70.61(15) . . ?
O4 Sm1 C15 161.18(15) 2_666 . ?
O1 Sm1 C15 108.80(15) . . ?
O5 Sm1 C15 27.20(14) . . ?
O6 Sm1 C15 26.54(14) . . ?
N1 Sm1 C15 84.87(16) . . ?
N2 Sm1 C15 95.75(15) . . ?
O2 Sm1 C1 104.89(15) 2_666 . ?
O3 Sm1 C1 72.34(15) . . ?
O4 Sm1 C1 71.23(14) 2_666 . ?
O1 Sm1 C1 20.93(13) . . ?
O5 Sm1 C1 104.12(14) . . ?
O6 Sm1 C1 143.70(14) . . ?
N1 Sm1 C1 143.11(15) . . ?
N2 Sm1 C1 89.98(15) . . ?
C15 Sm1 C1 123.64(15) . . ?
O2 Sm1 Sm1 49.18(11) 2_666 2_666 ?
O3 Sm1 Sm1 63.18(10) . 2_666 ?
O4 Sm1 Sm1 65.68(9) 2_666 2_666 ?
O1 Sm1 Sm1 76.34(9) . 2_666 ?
O5 Sm1 Sm1 139.45(9) . 2_666 ?
O6 Sm1 Sm1 120.03(10) . 2_666 ?
N1 Sm1 Sm1 125.30(11) . 2_666 ?
N2 Sm1 Sm1 131.31(10) . 2_666 ?
C15 Sm1 Sm1 131.04(11) . 2_666 ?
C1 Sm1 Sm1 55.73(11) . 2_666 ?
C1 O1 Sm1 116.1(4) . . ?
C1 O2 Sm1 172.3(4) . 2_666 ?
C8 O3 Sm1 142.8(4) . . ?
C8 O4 Sm1 138.3(3) . 2_666 ?
C15 O5 Sm1 92.8(3) . . ?
C15 O6 Sm1 89.3(3) . . ?
C22 N1 C26 117.6(6) . . ?
C22 N1 Sm1 120.1(4) . . ?
C26 N1 Sm1 121.9(4) . . ?
C27 N2 C31 118.6(5) . . ?
C27 N2 Sm1 120.2(4) . . ?
C31 N2 Sm1 121.0(4) . . ?
O1 C1 O2 123.9(5) . . ?
O1 C1 C2 118.4(5) . . ?
O2 C1 C2 117.8(5) . . ?
O1 C1 Sm1 43.0(3) . . ?
O2 C1 Sm1 82.1(3) . . ?
C2 C1 Sm1 157.3(4) . . ?
C3 C2 C7 120.2(5) . . ?
C3 C2 C1 120.2(5) . . ?
C7 C2 C1 119.5(5) . . ?
C2 C3 C4 119.7(6) . . ?
C2 C3 H3 120.2 . . ?
C4 C3 H3 120.2 . . ?
C5 C4 C3 120.7(6) . . ?
C5 C4 H4 119.7 . . ?
C3 C4 H4 119.7 . . ?
C4 C5 C6 119.5(6) . . ?
C4 C5 H5 120.3 . . ?
C6 C5 H5 120.3 . . ?
C5 C6 C7 121.7(6) . . ?
C5 C6 I1 118.9(5) . . ?
C7 C6 I1 119.4(5) . . ?
C6 C7 C2 118.2(6) . . ?
C6 C7 H7 120.9 . . ?
C2 C7 H7 120.9 . . ?
O3 C8 O4 125.9(5) . . ?
O3 C8 C9 117.2(5) . . ?
O4 C8 C9 116.9(5) . . ?
C14 C9 C10 120.4(5) . . ?
C14 C9 C8 119.6(5) . . ?
C10 C9 C8 119.9(5) . . ?
C9 C10 C11 119.7(6) . . ?
C9 C10 H10 120.1 . . ?
C11 C10 H10 120.1 . . ?
C12 C11 C10 120.4(6) . . ?
C12 C11 H11 119.8 . . ?
C10 C11 H11 119.8 . . ?
C11 C12 C13 119.4(6) . . ?
C11 C12 H12 120.3 . . ?
C13 C12 H12 120.3 . . ?
C12 C13 C14 120.6(6) . . ?
C12 C13 I2 119.5(5) . . ?
C14 C13 I2 119.9(5) . . ?
C9 C14 C13 119.4(5) . . ?
C9 C14 H14 120.3 . . ?
C13 C14 H14 120.3 . . ?
O6 C15 O5 122.1(5) . . ?
O6 C15 C16 120.8(5) . . ?
O5 C15 C16 117.1(5) . . ?
O6 C15 Sm1 64.1(3) . . ?
O5 C15 Sm1 60.0(3) . . ?
C16 C15 Sm1 163.7(4) . . ?
C17 C16 C21 119.3(5) . . ?
C17 C16 C15 120.7(5) . . ?
C21 C16 C15 119.9(5) . . ?
C18 C17 C16 120.4(6) . . ?
C18 C17 H17 119.8 . . ?
C16 C17 H17 119.8 . . ?
C19 C18 C17 120.3(7) . . ?
C19 C18 H18 119.9 . . ?
C17 C18 H18 119.9 . . ?
C18 C19 C20 119.4(6) . . ?
C18 C19 H19 120.3 . . ?
C20 C19 H19 120.3 . . ?
C21 C20 C19 121.5(6) . . ?
C21 C20 I3 121.1(5) . . ?
C19 C20 I3 117.3(5) . . ?
C20 C21 C16 118.9(6) . . ?
C20 C21 H21 120.5 . . ?
C16 C21 H21 120.5 . . ?
N1 C22 C23 124.9(7) . . ?
N1 C22 H22 117.6 . . ?
C23 C22 H22 117.6 . . ?
C24 C23 C22 117.1(8) . . ?
C24 C23 H23 121.4 . . ?
C22 C23 H23 121.4 . . ?
C23 C24 C25 119.6(7) . . ?
C23 C24 H24 120.2 . . ?
C25 C24 H24 120.2 . . ?
C24 C25 C26 120.4(7) . . ?
C24 C25 H25 119.8 . . ?
C26 C25 H25 119.8 . . ?
N1 C26 C25 120.4(7) . . ?
N1 C26 C27 116.3(5) . . ?
C25 C26 C27 123.2(6) . . ?
N2 C27 C28 120.6(7) . . ?
N2 C27 C26 117.6(5) . . ?
C28 C27 C26 121.9(6) . . ?
C29 C28 C27 120.2(7) . . ?
C29 C28 H28 119.9 . . ?
C27 C28 H28 119.9 . . ?
C28 C29 C30 118.9(7) . . ?
C28 C29 H29 120.5 . . ?
C30 C29 H29 120.5 . . ?
C29 C30 C31 119.0(7) . . ?
C29 C30 H30 120.5 . . ?
C31 C30 H30 120.5 . . ?
N2 C31 C30 122.6(7) . . ?
N2 C31 H31 118.7 . . ?
C30 C31 H31 118.7 . . ?

loop_
_geom_bond_atom_site_label_1
_geom_bond_atom_site_label_2
_geom_bond_distance
_geom_bond_site_symmetry_2
_geom_bond_publ_flag
Sm1 O2 2.320(4) 2_666 ?
Sm1 O3 2.339(4) . ?
Sm1 O4 2.352(4) 2_666 ?
Sm1 O1 2.393(4) . ?
Sm1 O5 2.411(4) . ?
Sm1 O6 2.502(4) . ?
Sm1 N1 2.595(5) . ?
Sm1 N2 2.642(5) . ?
Sm1 C15 2.781(5) . ?
Sm1 C1 3.151(6) . ?
Sm1 Sm1 4.2276(9) 2_666 ?
I1 C6 2.103(6) . ?
I2 C13 2.094(6) . ?
I3 C20 2.093(6) . ?
O1 C1 1.253(7) . ?
O2 C1 1.265(7) . ?
O2 Sm1 2.320(4) 2_666 ?
O3 C8 1.250(6) . ?
O4 C8 1.264(6) . ?
O4 Sm1 2.352(4) 2_666 ?
O5 C15 1.273(7) . ?
O6 C15 1.243(7) . ?
N1 C22 1.329(8) . ?
N1 C26 1.346(8) . ?
N2 C27 1.336(8) . ?
N2 C31 1.341(8) . ?
C1 C2 1.499(8) . ?
C2 C3 1.379(8) . ?
C2 C7 1.394(8) . ?
C3 C4 1.384(9) . ?
C3 H3 0.9300 . ?
C4 C5 1.364(10) . ?
C4 H4 0.9300 . ?
C5 C6 1.368(9) . ?
C5 H5 0.9300 . ?
C6 C7 1.385(8) . ?
C7 H7 0.9300 . ?
C8 C9 1.508(7) . ?
C9 C14 1.378(8) . ?
C9 C10 1.386(8) . ?
C10 C11 1.388(8) . ?
C10 H10 0.9300 . ?
C11 C12 1.381(9) . ?
C11 H11 0.9300 . ?
C12 C13 1.385(9) . ?
C12 H12 0.9300 . ?
C13 C14 1.392(8) . ?
C14 H14 0.9300 . ?
C15 C16 1.507(7) . ?
C16 C17 1.383(8) . ?
C16 C21 1.400(8) . ?
C17 C18 1.379(9) . ?
C17 H17 0.9300 . ?
C18 C19 1.371(10) . ?
C18 H18 0.9300 . ?
C19 C20 1.376(9) . ?
C19 H19 0.9300 . ?
C20 C21 1.374(8) . ?
C21 H21 0.9300 . ?
C22 C23 1.378(9) . ?
C22 H22 0.9300 . ?
C23 C24 1.358(12) . ?
C23 H23 0.9300 . ?
C24 C25 1.369(12) . ?
C24 H24 0.9300 . ?
C25 C26 1.386(9) . ?
C25 H25 0.9300 . ?
C26 C27 1.477(9) . ?
C27 C28 1.396(9) . ?
C28 C29 1.361(11) . ?
C28 H28 0.9300 . ?
C29 C30 1.361(11) . ?
C29 H29 0.9300 . ?
C30 C31 1.376(9) . ?
C30 H30 0.9300 . ?
C31 H31 0.9300 . ?

loop_
_geom_torsion_atom_site_label_1
_geom_torsion_atom_site_label_2
_geom_torsion_atom_site_label_3
_geom_torsion_atom_site_label_4
_geom_torsion
_geom_torsion_site_symmetry_1
_geom_torsion_site_symmetry_2
_geom_torsion_site_symmetry_3
_geom_torsion_site_symmetry_4
_geom_torsion_publ_flag
O2 Sm1 O1 C1 11.6(4) 2_666 . . . ?
O3 Sm1 O1 C1 74.4(4) . . . . ?
O4 Sm1 O1 C1 -57.5(4) 2_666 . . . ?
O5 Sm1 O1 C1 152.7(4) . . . . ?
O6 Sm1 O1 C1 128.0(4) . . . . ?
N1 Sm1 O1 C1 -118.4(4) . . . . ?
N2 Sm1 O1 C1 -130.1(4) . . . . ?
C15 Sm1 O1 C1 138.4(4) . . . . ?
Sm1 Sm1 O1 C1 9.3(4) 2_666 . . . ?
O2 Sm1 O3 C8 28.4(6) 2_666 . . . ?
O4 Sm1 O3 C8 -34.7(7) 2_666 . . . ?
O1 Sm1 O3 C8 -103.5(6) . . . . ?
O5 Sm1 O3 C8 168.3(7) . . . . ?
O6 Sm1 O3 C8 113.5(7) . . . . ?
N1 Sm1 O3 C8 91.6(7) . . . . ?
N2 Sm1 O3 C8 -146.5(6) . . . . ?
C15 Sm1 O3 C8 140.9(7) . . . . ?
C1 Sm1 O3 C8 -82.3(6) . . . . ?
Sm1 Sm1 O3 C8 -22.4(6) 2_666 . . . ?
O2 Sm1 O5 C15 -13.2(4) 2_666 . . . ?
O3 Sm1 O5 C15 -71.5(3) . . . . ?
O4 Sm1 O5 C15 143.4(3) 2_666 . . . ?
O1 Sm1 O5 C15 -149.2(3) . . . . ?
O6 Sm1 O5 C15 8.7(3) . . . . ?
N1 Sm1 O5 C15 73.8(3) . . . . ?
N2 Sm1 O5 C15 134.0(3) . . . . ?
C1 Sm1 O5 C15 -139.5(3) . . . . ?
Sm1 Sm1 O5 C15 -86.3(3) 2_666 . . . ?
O2 Sm1 O6 C15 155.0(4) 2_666 . . . ?
O3 Sm1 O6 C15 76.8(3) . . . . ?
O4 Sm1 O6 C15 -148.1(3) 2_666 . . . ?
O1 Sm1 O6 C15 22.5(4) . . . . ?
O5 Sm1 O6 C15 -8.9(3) . . . . ?
N1 Sm1 O6 C15 -116.5(4) . . . . ?
N2 Sm1 O6 C15 -65.4(4) . . . . ?
C1 Sm1 O6 C15 50.9(4) . . . . ?
Sm1 Sm1 O6 C15 122.7(3) 2_666 . . . ?
O2 Sm1 N1 C22 31.2(5) 2_666 . . . ?
O3 Sm1 N1 C22 -29.3(6) . . . . ?
O4 Sm1 N1 C22 109.9(5) 2_666 . . . ?
O1 Sm1 N1 C22 172.5(4) . . . . ?
O5 Sm1 N1 C22 -101.4(5) . . . . ?
O6 Sm1 N1 C22 -51.6(4) . . . . ?
N2 Sm1 N1 C22 -174.6(5) . . . . ?
C15 Sm1 N1 C22 -75.3(5) . . . . ?
C1 Sm1 N1 C22 140.9(4) . . . . ?
Sm1 Sm1 N1 C22 62.8(5) 2_666 . . . ?
O2 Sm1 N1 C26 -141.2(4) 2_666 . . . ?
O3 Sm1 N1 C26 158.3(4) . . . . ?
O4 Sm1 N1 C26 -62.5(4) 2_666 . . . ?
O1 Sm1 N1 C26 0.1(5) . . . . ?
O5 Sm1 N1 C26 86.2(4) . . . . ?
O6 Sm1 N1 C26 136.0(5) . . . . ?
N2 Sm1 N1 C26 13.0(4) . . . . ?
C15 Sm1 N1 C26 112.3(4) . . . . ?
C1 Sm1 N1 C26 -31.5(5) . . . . ?
Sm1 Sm1 N1 C26 -109.6(4) 2_666 . . . ?
O2 Sm1 N2 C27 30.5(5) 2_666 . . . ?
O3 Sm1 N2 C27 -157.1(4) . . . . ?
O4 Sm1 N2 C27 73.6(4) 2_666 . . . ?
O1 Sm1 N2 C27 159.6(4) . . . . ?
O5 Sm1 N2 C27 -111.7(4) . . . . ?
O6 Sm1 N2 C27 -68.3(4) . . . . ?
N1 Sm1 N2 C27 -11.4(4) . . . . ?
C15 Sm1 N2 C27 -92.4(4) . . . . ?
C1 Sm1 N2 C27 143.8(4) . . . . ?
Sm1 Sm1 N2 C27 102.4(4) 2_666 . . . ?
O2 Sm1 N2 C31 -143.9(4) 2_666 . . . ?
O3 Sm1 N2 C31 28.5(6) . . . . ?
O4 Sm1 N2 C31 -100.7(5) 2_666 . . . ?
O1 Sm1 N2 C31 -14.7(4) . . . . ?
O5 Sm1 N2 C31 74.0(4) . . . . ?
O6 Sm1 N2 C31 117.4(4) . . . . ?
N1 Sm1 N2 C31 174.3(5) . . . . ?
C15 Sm1 N2 C31 93.2(4) . . . . ?
C1 Sm1 N2 C31 -30.6(4) . . . . ?
Sm1 Sm1 N2 C31 -72.0(5) 2_666 . . . ?
Sm1 O1 C1 O2 -15.7(7) . . . . ?
Sm1 O1 C1 C2 163.4(4) . . . . ?
O2 Sm1 C1 O1 -170.2(4) 2_666 . . . ?
O3 Sm1 C1 O1 -99.9(4) . . . . ?
O4 Sm1 C1 O1 118.1(4) 2_666 . . . ?
O5 Sm1 C1 O1 -28.1(4) . . . . ?
O6 Sm1 C1 O1 -73.6(5) . . . . ?
N1 Sm1 C1 O1 86.1(4) . . . . ?
N2 Sm1 C1 O1 47.9(4) . . . . ?
C15 Sm1 C1 O1 -49.0(4) . . . . ?
Sm1 Sm1 C1 O1 -169.0(4) 2_666 . . . ?
O2 Sm1 C1 O2 -3.3(4) 2_666 . . . ?
O3 Sm1 C1 O2 67.0(3) . . . . ?
O4 Sm1 C1 O2 -75.0(3) 2_666 . . . ?
O1 Sm1 C1 O2 166.9(6) . . . . ?
O5 Sm1 C1 O2 138.8(3) . . . . ?
O6 Sm1 C1 O2 93.3(4) . . . . ?
N1 Sm1 C1 O2 -107.0(4) . . . . ?
N2 Sm1 C1 O2 -145.2(3) . . . . ?
C15 Sm1 C1 O2 117.9(3) . . . . ?
Sm1 Sm1 C1 O2 -2.1(3) 2_666 . . . ?
O2 Sm1 C1 C2 149.2(9) 2_666 . . . ?
O3 Sm1 C1 C2 -140.5(10) . . . . ?
O4 Sm1 C1 C2 77.5(9) 2_666 . . . ?
O1 Sm1 C1 C2 -40.6(9) . . . . ?
O5 Sm1 C1 C2 -68.7(9) . . . . ?
O6 Sm1 C1 C2 -114.2(9) . . . . ?
N1 Sm1 C1 C2 45.5(10) . . . . ?
N2 Sm1 C1 C2 7.3(9) . . . . ?
C15 Sm1 C1 C2 -89.6(9) . . . . ?
Sm1 Sm1 C1 C2 150.4(10) 2_666 . . . ?
O1 C1 C2 C3 25.8(8) . . . . ?
O2 C1 C2 C3 -155.1(6) . . . . ?
Sm1 C1 C2 C3 56.0(12) . . . . ?
O1 C1 C2 C7 -151.9(5) . . . . ?
O2 C1 C2 C7 27.2(8) . . . . ?
Sm1 C1 C2 C7 -121.6(8) . . . . ?
C7 C2 C3 C4 -1.0(9) . . . . ?
C1 C2 C3 C4 -178.6(6) . . . . ?
C2 C3 C4 C5 1.5(11) . . . . ?
C3 C4 C5 C6 -0.9(12) . . . . ?
C4 C5 C6 C7 -0.3(11) . . . . ?
C4 C5 C6 I1 179.4(6) . . . . ?
C5 C6 C7 C2 0.8(9) . . . . ?
I1 C6 C7 C2 -178.8(4) . . . . ?
C3 C2 C7 C6 -0.2(9) . . . . ?
C1 C2 C7 C6 177.5(5) . . . . ?
Sm1 O3 C8 O4 21.7(10) . . . . ?
Sm1 O3 C8 C9 -160.0(4) . . . . ?
Sm1 O4 C8 O3 7.8(10) 2_666 . . . ?
Sm1 O4 C8 C9 -170.5(4) 2_666 . . . ?
O3 C8 C9 C14 178.7(5) . . . . ?
O4 C8 C9 C14 -2.8(8) . . . . ?
O3 C8 C9 C10 -3.5(8) . . . . ?
O4 C8 C9 C10 175.0(5) . . . . ?
C14 C9 C10 C11 0.5(9) . . . . ?
C8 C9 C10 C11 -177.3(5) . . . . ?
C9 C10 C11 C12 0.6(10) . . . . ?
C10 C11 C12 C13 -1.9(10) . . . . ?
C11 C12 C13 C14 2.2(10) . . . . ?
C11 C12 C13 I2 -178.5(5) . . . . ?
C10 C9 C14 C13 -0.2(8) . . . . ?
C8 C9 C14 C13 177.6(5) . . . . ?
C12 C13 C14 C9 -1.2(9) . . . . ?
I2 C13 C14 C9 179.5(4) . . . . ?
Sm1 O6 C15 O5 16.1(5) . . . . ?
Sm1 O6 C15 C16 -162.3(5) . . . . ?
Sm1 O5 C15 O6 -16.7(6) . . . . ?
Sm1 O5 C15 C16 161.7(4) . . . . ?
O2 Sm1 C15 O6 -25.8(4) 2_666 . . . ?
O3 Sm1 C15 O6 -94.9(3) . . . . ?
O4 Sm1 C15 O6 74.5(6) 2_666 . . . ?
O1 Sm1 C15 O6 -163.1(3) . . . . ?
O5 Sm1 C15 O6 164.3(5) . . . . ?
N1 Sm1 C15 O6 58.7(3) . . . . ?
N2 Sm1 C15 O6 119.7(3) . . . . ?
C1 Sm1 C15 O6 -146.5(3) . . . . ?
Sm1 Sm1 C15 O6 -75.0(4) 2_666 . . . ?
O2 Sm1 C15 O5 169.9(3) 2_666 . . . ?
O3 Sm1 C15 O5 100.8(3) . . . . ?
O4 Sm1 C15 O5 -89.8(6) 2_666 . . . ?
O1 Sm1 C15 O5 32.6(3) . . . . ?
O6 Sm1 C15 O5 -164.3(5) . . . . ?
N1 Sm1 C15 O5 -105.6(3) . . . . ?
N2 Sm1 C15 O5 -44.6(3) . . . . ?
C1 Sm1 C15 O5 49.2(4) . . . . ?
Sm1 Sm1 C15 O5 120.7(3) 2_666 . . . ?
O2 Sm1 C15 C16 85.7(15) 2_666 . . . ?
O3 Sm1 C15 C16 16.6(14) . . . . ?
O4 Sm1 C15 C16 -174.0(12) 2_666 . . . ?
O1 Sm1 C15 C16 -51.6(15) . . . . ?
O5 Sm1 C15 C16 -84.2(15) . . . . ?
O6 Sm1 C15 C16 111.5(15) . . . . ?
N1 Sm1 C15 C16 170.1(15) . . . . ?
N2 Sm1 C15 C16 -128.9(14) . . . . ?
C1 Sm1 C15 C16 -35.1(15) . . . . ?
Sm1 Sm1 C15 C16 36.4(15) 2_666 . . . ?
O6 C15 C16 C17 169.8(6) . . . . ?
O5 C15 C16 C17 -8.6(8) . . . . ?
Sm1 C15 C16 C17 66.8(16) . . . . ?
O6 C15 C16 C21 -7.6(8) . . . . ?
O5 C15 C16 C21 173.9(5) . . . . ?
Sm1 C15 C16 C21 -110.6(14) . . . . ?
C21 C16 C17 C18 3.3(10) . . . . ?
C15 C16 C17 C18 -174.2(7) . . . . ?
C16 C17 C18 C19 -2.9(12) . . . . ?
C17 C18 C19 C20 -0.3(13) . . . . ?
C18 C19 C20 C21 3.3(11) . . . . ?
C18 C19 C20 I3 -174.3(6) . . . . ?
C19 C20 C21 C16 -2.9(9) . . . . ?
I3 C20 C21 C16 174.5(4) . . . . ?
C17 C16 C21 C20 -0.4(9) . . . . ?
C15 C16 C21 C20 177.1(5) . . . . ?
C26 N1 C22 C23 1.2(10) . . . . ?
Sm1 N1 C22 C23 -171.5(5) . . . . ?
N1 C22 C23 C24 0.3(11) . . . . ?
C22 C23 C24 C25 -0.7(13) . . . . ?
C23 C24 C25 C26 -0.4(13) . . . . ?
C22 N1 C26 C25 -2.3(9) . . . . ?
Sm1 N1 C26 C25 170.2(5) . . . . ?
C22 N1 C26 C27 173.6(5) . . . . ?
Sm1 N1 C26 C27 -13.8(7) . . . . ?
C24 C25 C26 N1 2.0(12) . . . . ?
C24 C25 C26 C27 -173.6(7) . . . . ?
C31 N2 C27 C28 3.0(9) . . . . ?
Sm1 N2 C27 C28 -171.5(5) . . . . ?
C31 N2 C27 C26 -175.9(5) . . . . ?
Sm1 N2 C27 C26 9.6(7) . . . . ?
N1 C26 C27 N2 2.5(8) . . . . ?
C25 C26 C27 N2 178.3(6) . . . . ?
N1 C26 C27 C28 -176.5(6) . . . . ?
C25 C26 C27 C28 -0.6(10) . . . . ?
N2 C27 C28 C29 -3.0(12) . . . . ?
C26 C27 C28 C29 175.8(7) . . . . ?
C27 C28 C29 C30 0.8(13) . . . . ?
C28 C29 C30 C31 1.4(13) . . . . ?
C27 N2 C31 C30 -0.8(9) . . . . ?
Sm1 N2 C31 C30 173.6(5) . . . . ?
C29 C30 C31 N2 -1.4(11) . . . . ?
